data_7125112
loop_
_publ_author_name
'Yuan, Ningning'
'Wang, Wenqing'
'Wu, Ziye'
'Chen, Sheng'
'Tan, Gengwen'
'Sui, Yunxia'
'Wang, Xinping'
'Jiang, Jun'
'Power, Philip P.'

_publ_section_title
;
 A boron-centered radical: a potassium-crown ether stabilized boryl
 radical anion.
;
_journal_issue 86
_journal_name_full 'Chemical communications (Cambridge, England)'
_journal_page_first 12714
_journal_page_last 12716
_journal_paper_doi 10.1039/c6cc06918e
_journal_volume 52
_journal_year 2016
_chemical_formula_moiety C50H60B2N2
_chemical_formula_sum 'C50 H60 B2 N2'
_chemical_formula_weight 710.62
_space_group_IT_number 60
_space_group_name_Hall '-P 2n 2ab'
_space_group_name_H-M_alt 'P b c n'
_symmetry_cell_setting orthorhombic
_symmetry_space_group_name_H-M 'P b c n'
_atom_sites_solution_hydrogens geom
_atom_sites_solution_primary direct
_atom_sites_solution_secondary difmap
_audit_creation_method SHELXL-97
_audit_update_record
;
2016-03-21 deposited with the CCDC.
2016-09-23 downloaded from the CCDC.
;
_cell_angle_alpha 90.00
_cell_angle_beta 90.00
_cell_angle_gamma 90.00
_cell_formula_units_Z 2
_cell_length_a 12.890(3)
_cell_length_b 9.6595(19)
_cell_length_c 16.653(3)
_cell_measurement_reflns_used 5561
_cell_measurement_temperature 123(2)
_cell_measurement_theta_max 27.41
_cell_measurement_theta_min 2.63
_cell_volume 2073.5(7)
_computing_cell_refinement 'Bruker SAINT'
_computing_data_collection 'Bruker APEX II'
_computing_data_reduction 'Bruker SAINT'
_computing_molecular_graphics 'Bruker SHELXTL'
_computing_publication_material 'Bruker SHELXTL'
_computing_structure_refinement 'SHELXL-97 (Sheldrick, 1997)'
_computing_structure_solution 'SHELXS-97 (Sheldrick, 1990)'
_diffrn_ambient_temperature 123(2)
_diffrn_measured_fraction_theta_full 0.996
_diffrn_measured_fraction_theta_max 0.996
_diffrn_measurement_device_type 'Bruker D8'
_diffrn_measurement_method 'Bruker CMOS'
_diffrn_radiation_monochromator graphite
_diffrn_radiation_source 'fine-focus sealed tube'
_diffrn_radiation_type MoK\a
_diffrn_radiation_wavelength 0.71073
_diffrn_reflns_av_R_equivalents 0.0355
_diffrn_reflns_av_sigmaI/netI 0.0205
_diffrn_reflns_limit_h_max 15
_diffrn_reflns_limit_h_min -15
_diffrn_reflns_limit_k_max 11
_diffrn_reflns_limit_k_min -11
_diffrn_reflns_limit_l_max 12
_diffrn_reflns_limit_l_min -19
_diffrn_reflns_number 13654
_diffrn_reflns_theta_full 25.00
_diffrn_reflns_theta_max 25.00
_diffrn_reflns_theta_min 2.63
_exptl_absorpt_coefficient_mu 0.064
_exptl_absorpt_correction_T_max 0.9898
_exptl_absorpt_correction_T_min 0.9823
_exptl_absorpt_correction_type multi-scan
_exptl_absorpt_process_details 'SADABS (Bruker, 2012)'
_exptl_crystal_colour colourless
_exptl_crystal_density_diffrn 1.138
_exptl_crystal_density_method 'not measured'
_exptl_crystal_description block
_exptl_crystal_F_000 768
_exptl_crystal_size_max 0.28
_exptl_crystal_size_mid 0.22
_exptl_crystal_size_min 0.16
_refine_diff_density_max 0.244
_refine_diff_density_min -0.165
_refine_diff_density_rms 0.038
_refine_ls_extinction_method none
_refine_ls_goodness_of_fit_ref 1.066
_refine_ls_hydrogen_treatment mixed
_refine_ls_matrix_type full
_refine_ls_number_parameters 128
_refine_ls_number_reflns 1820
_refine_ls_number_restraints 0
_refine_ls_restrained_S_all 1.066
_refine_ls_R_factor_all 0.0544
_refine_ls_R_factor_gt 0.0458
_refine_ls_shift/su_max 0.022
_refine_ls_shift/su_mean 0.001
_refine_ls_structure_factor_coef Fsqd
_refine_ls_weighting_details 'calc w=1/[\s^2^(Fo^2^)+(0.0497P)^2^+1.2631P] where P=(Fo^2^+2Fc^2^)/3'
_refine_ls_weighting_scheme calc
_refine_ls_wR_factor_gt 0.1134
_refine_ls_wR_factor_ref 0.1189
_reflns_number_gt 1569
_reflns_number_total 1820
_reflns_threshold_expression >2sigma(I)
_cod_data_source_file c6cc06918e2.cif
_cod_data_source_block pbcn
_cod_depositor_comments
;
The following automatic conversions were performed:

data item '_symmetry_cell_setting' value 'Orthorhombic' was changed
to 'orthorhombic' in accordance with the
/home/saulius/struct/COD-crude-data/automatic-downloads/DataCite-retrospective/RSC/depositions/lib/dictionaries/cif_core.dic
dictionary named 'cif_core.dic' version 2.4.2 last updated on
2011-04-26.

Automatic conversion script
Id: cif_fix_values 6909 2019-04-08 15:41:33Z antanas 
;
_cod_original_sg_symbol_H-M Pbcn
_cod_database_code 7125112

loop_
_symmetry_equiv_pos_as_xyz
'x, y, z'
'-x+1/2, -y+1/2, z+1/2'
'-x, y, -z+1/2'
'x+1/2, -y+1/2, -z'
'-x, -y, -z'
'x-1/2, y-1/2, -z-1/2'
'x, -y, z-1/2'
'-x-1/2, y-1/2, z'

loop_
_atom_site_label
_atom_site_type_symbol
_atom_site_fract_x
_atom_site_fract_y
_atom_site_fract_z
_atom_site_U_iso_or_equiv
_atom_site_adp_type
_atom_site_occupancy
_atom_site_symmetry_multiplicity
_atom_site_calc_flag
_atom_site_refinement_flags
B1 B 0.5000 0.5996(3) 0.7500 0.0214(5) Uani 1 2 d S
C1 C 0.43040(12) 0.67736(16) 0.81302(9) 0.0219(4) Uani 1 1 d .
C2 C 0.47329(12) 0.78303(16) 0.86171(10) 0.0235(4) Uani 1 1 d .
C3 C 0.41338(13) 0.84209(17) 0.92222(10) 0.0276(4) Uani 1 1 d .
H3 H 0.4437 0.9107 0.9557 0.033 Uiso 1 1 calc R
C4 C 0.26814(13) 0.70435(17) 0.88574(10) 0.0298(4) Uani 1 1 d .
H4 H 0.1975 0.6791 0.8929 0.036 Uiso 1 1 calc R
C5 C 0.32570(13) 0.63993(16) 0.82565(10) 0.0249(4) Uani 1 1 d .
C6 C 0.27093(13) 0.53489(18) 0.77353(11) 0.0329(4) Uani 1 1 d .
H6A H 0.2958 0.4418 0.7869 0.049 Uiso 1 1 calc R
H6B H 0.2855 0.5545 0.7169 0.049 Uiso 1 1 calc R
H6C H 0.1960 0.5402 0.7830 0.049 Uiso 1 1 calc R
C7 C 0.58261(13) 0.83527(18) 0.85083(10) 0.0290(4) Uani 1 1 d .
H7A H 0.5851 0.8985 0.8048 0.044 Uiso 1 1 calc R
H7B H 0.6292 0.7568 0.8412 0.044 Uiso 1 1 calc R
H7C H 0.6046 0.8845 0.8994 0.044 Uiso 1 1 calc R
C8 C 0.5000 0.4346(2) 0.7500 0.0214(5) Uani 1 2 d S
C9 C 0.48091(12) 0.35812(17) 0.67960(10) 0.0248(4) Uani 1 1 d .
C10 C 0.45767(16) 0.4251(2) 0.59989(11) 0.0373(5) Uani 1 1 d .
H10A H 0.4005 0.4910 0.6063 0.056 Uiso 1 1 calc R
H10B H 0.4379 0.3538 0.5609 0.056 Uiso 1 1 calc R
H10C H 0.5195 0.4740 0.5806 0.056 Uiso 1 1 calc R
C11 C 0.48106(13) 0.21462(18) 0.68384(11) 0.0300(4) Uani 1 1 d .
H11 H 0.4665 0.1649 0.6359 0.036 Uiso 1 1 calc R
N1 N 0.5000 0.1412(2) 0.7500 0.0322(5) Uani 1 2 d S
C13 C 0.31096(14) 0.80426(17) 0.93542(10) 0.0304(4) Uani 1 1 d .
C14 C 0.24834(17) 0.8708(2) 1.00101(11) 0.0447(5) Uani 1 1 d .
H14A H 0.2800 0.8501 1.0532 0.067 Uiso 1 1 calc R
H14B H 0.1774 0.8344 0.9998 0.067 Uiso 1 1 calc R
H14C H 0.2468 0.9713 0.9928 0.067 Uiso 1 1 calc R

loop_
_atom_site_aniso_label
_atom_site_aniso_U_11
_atom_site_aniso_U_22
_atom_site_aniso_U_33
_atom_site_aniso_U_23
_atom_site_aniso_U_13
_atom_site_aniso_U_12
B1 0.0180(12) 0.0263(13) 0.0199(13) 0.000 -0.0086(10) 0.000
C1 0.0241(8) 0.0211(8) 0.0205(8) 0.0041(6) -0.0013(6) 0.0016(6)
C2 0.0288(9) 0.0205(8) 0.0214(8) 0.0038(7) -0.0023(6) 0.0030(7)
C3 0.0378(10) 0.0241(8) 0.0210(8) 0.0013(7) -0.0010(7) 0.0034(7)
C4 0.0243(9) 0.0314(9) 0.0337(9) 0.0087(8) 0.0062(7) 0.0043(7)
C5 0.0247(8) 0.0241(8) 0.0259(8) 0.0067(7) 0.0001(7) 0.0019(7)
C6 0.0228(9) 0.0354(10) 0.0404(11) 0.0015(8) 0.0000(7) -0.0036(7)
C7 0.0308(9) 0.0276(9) 0.0287(9) -0.0038(7) -0.0026(7) -0.0043(7)
C8 0.0161(10) 0.0250(11) 0.0229(11) 0.000 0.0005(9) 0.000
C9 0.0214(8) 0.0278(8) 0.0252(9) -0.0019(7) -0.0008(6) 0.0002(7)
C10 0.0523(12) 0.0355(10) 0.0240(9) -0.0041(8) -0.0092(8) 0.0007(9)
C11 0.0278(9) 0.0278(9) 0.0345(10) -0.0075(8) -0.0018(7) -0.0012(7)
N1 0.0301(11) 0.0245(10) 0.0421(13) 0.000 -0.0032(10) 0.000
C13 0.0380(10) 0.0277(9) 0.0253(9) 0.0057(7) 0.0059(7) 0.0091(7)
C14 0.0494(12) 0.0439(11) 0.0408(11) 0.0003(9) 0.0169(10) 0.0099(9)

loop_
_atom_type_symbol
_atom_type_description
_atom_type_scat_dispersion_real
_atom_type_scat_dispersion_imag
_atom_type_scat_source
C C 0.0033 0.0016 'International Tables Vol C Tables 4.2.6.8 and 6.1.1.4'
H H 0.0000 0.0000 'International Tables Vol C Tables 4.2.6.8 and 6.1.1.4'
B B 0.0013 0.0007 'International Tables Vol C Tables 4.2.6.8 and 6.1.1.4'
N N 0.0061 0.0033 'International Tables Vol C Tables 4.2.6.8 and 6.1.1.4'

loop_
_geom_angle_atom_site_label_1
_geom_angle_atom_site_label_2
_geom_angle_atom_site_label_3
_geom_angle
_geom_angle_site_symmetry_1
_geom_angle_site_symmetry_3
C1 B1 C1 122.9(2) 3_656 .
C1 B1 C8 118.53(10) 3_656 .
C1 B1 C8 118.53(10) . .
C5 C1 C2 118.17(15) . .
C5 C1 B1 121.49(14) . .
C2 C1 B1 120.26(14) . .
C3 C2 C1 119.57(15) . .
C3 C2 C7 117.93(15) . .
C1 C2 C7 122.50(14) . .
C13 C3 C2 122.32(16) . .
C13 C4 C5 121.87(16) . .
C4 C5 C1 120.10(15) . .
C4 C5 C6 117.65(15) . .
C1 C5 C6 122.20(15) . .
C9 C8 C9 116.7(2) . 3_656
C9 C8 B1 121.66(10) . .
C9 C8 B1 121.66(10) 3_656 .
C11 C9 C8 118.79(16) . .
C11 C9 C10 118.28(15) . .
C8 C9 C10 122.91(15) . .
N1 C11 C9 125.02(17) . .
C11 N1 C11 115.7(2) 3_656 .
C4 C13 C3 117.89(16) . .
C4 C13 C14 121.20(17) . .
C3 C13 C14 120.91(17) . .

loop_
_geom_bond_atom_site_label_1
_geom_bond_atom_site_label_2
_geom_bond_distance
_geom_bond_site_symmetry_2
B1 C1 1.572(2) 3_656
B1 C1 1.572(2) .
B1 C8 1.594(3) .
C1 C5 1.413(2) .
C1 C2 1.416(2) .
C2 C3 1.392(2) .
C2 C7 1.508(2) .
C3 C13 1.387(2) .
C4 C13 1.386(3) .
C4 C5 1.392(2) .
C5 C6 1.510(2) .
C8 C9 1.407(2) .
C8 C9 1.407(2) 3_656
C9 C11 1.388(2) .
C9 C10 1.507(2) .
C11 N1 1.333(2) .
N1 C11 1.333(2) 3_656
C13 C14 1.503(2) .
